data_5000008
loop_
_publ_author_name
'Iitaka, Y.'

_publ_section_title
;
 The crystal structure of \b-glycine
;
_journal_issue 1
_journal_name_full 'Acta Crystallographica'
_journal_page_first 35
_journal_page_last 45
_journal_paper_doi 10.1107/S0365110X60000066
_journal_volume 13
_journal_year 1960
_chemical_formula_sum 'C2 H5 N O2'
_space_group_IT_number 4
_symmetry_cell_setting monoclinic
_symmetry_space_group_name_Hall 'P 2yb'
_symmetry_space_group_name_H-M 'P 1 21 1'
_cell_angle_alpha 90
_cell_angle_beta 113.2
_cell_angle_gamma 90
_cell_formula_units_Z 2
_cell_length_a 5.077
_cell_length_b 6.268
_cell_length_c 5.38
_cod_original_sg_symbol_H-M 'P 21'
_cod_original_formula_sum 'C2 H5 N1 O2'
_cod_database_code 5000008

loop_
_symmetry_equiv_pos_site_id
_symmetry_equiv_pos_as_xyz
1 x,y,z
2 -x,1/2+y,-z

loop_
_atom_site_label
_atom_site_type_symbol
_atom_site_fract_x
_atom_site_fract_y
_atom_site_fract_z
C1 C 0.13780 0.05320 0.06330
C2 C 0.11450 0.07190 -0.22650
H1 H 0.54000 0.01200 -0.13500
H2 H 0.34000 -0.03100 -0.44900
H3 H 0.33700 -0.20300 -0.21600
H4 H 0.12500 0.24100 -0.27400
H5 H -0.09100 0.00800 -0.36200
N1 N 0.35220 -0.04400 -0.26190
O1 O 0.37720 0.02700 0.24200
O2 O -0.08960 0.07730 0.09700

loop_
_atom_type_symbol
_atom_type_radius_bond
C 0.68
H 0.20
N 0.68
O 0.68
